data_7237936
loop_
_publ_author_name
'Tu, Jin'
'Fan, Yunhao'
'Wang, Jiaqiang'
'Li, Xiaoyu'
'Liu, Fan'
'Han, Mengmeng'
'Wang, Can'
'Li, Qianqian'
'Li, Zhen'

_publ_section_title
;
 Halogen-substituted triphenylamine derivatives with intense
 mechanoluminescence properties
;
_journal_issue 39
_journal_name_full 'Journal of Materials Chemistry C'
_journal_page_first 12256
_journal_paper_doi 10.1039/C9TC03515J
_journal_volume 7
_journal_year 2019
_chemical_formula_sum 'C19 H13 Cl2 N O'
_chemical_formula_weight 342.20
_space_group_crystal_system monoclinic
_space_group_IT_number 7
_space_group_name_Hall 'P -2yc'
_space_group_name_H-M_alt 'P 1 c 1'
_atom_sites_solution_hydrogens geom
_audit_creation_method SHELXL-2014/7
_audit_update_record
;
2018-12-07 deposited with the CCDC.	2019-08-31 downloaded from the CCDC.
;
_cell_angle_alpha 90
_cell_angle_beta 107.736(7)
_cell_angle_gamma 90
_cell_formula_units_Z 2
_cell_length_a 9.117(4)
_cell_length_b 8.400(3)
_cell_length_c 11.068(4)
_cell_measurement_reflns_used 1633
_cell_measurement_temperature 296(2)
_cell_measurement_theta_max 24.82
_cell_measurement_theta_min 2.35
_cell_volume 807.3(5)
_computing_cell_refinement 'Bruker SAINT'
_computing_data_collection 'Bruker APEX2'
_computing_data_reduction 'Bruker SAINT'
_computing_molecular_graphics 'Bruker SHELXTL'
_computing_publication_material 'Bruker SHELXTL'
_computing_structure_refinement 'SHELXL-2014/7 (Sheldrick, 2014)'
_computing_structure_solution 'SHELXS-97 (Sheldrick, 2008)'
_diffrn_ambient_temperature 296(2)
_diffrn_measured_fraction_theta_full 0.998
_diffrn_measured_fraction_theta_max 0.998
_diffrn_measurement_device_type 'Bruker APEX-II CCD'
_diffrn_measurement_method '\f and \w scans'
_diffrn_radiation_type MoK\a
_diffrn_radiation_wavelength 0.71073
_diffrn_reflns_av_R_equivalents 0.0345
_diffrn_reflns_av_unetI/netI 0.0501
_diffrn_reflns_Laue_measured_fraction_full 0.998
_diffrn_reflns_Laue_measured_fraction_max 0.998
_diffrn_reflns_limit_h_max 11
_diffrn_reflns_limit_h_min -11
_diffrn_reflns_limit_k_max 10
_diffrn_reflns_limit_k_min -9
_diffrn_reflns_limit_l_max 13
_diffrn_reflns_limit_l_min -12
_diffrn_reflns_number 5621
_diffrn_reflns_point_group_measured_fraction_full 0.915
_diffrn_reflns_point_group_measured_fraction_max 0.915
_diffrn_reflns_theta_full 25.242
_diffrn_reflns_theta_max 25.499
_diffrn_reflns_theta_min 2.345
_exptl_absorpt_coefficient_mu 0.405
_exptl_crystal_colour colorless
_exptl_crystal_density_diffrn 1.408
_exptl_crystal_description block
_exptl_crystal_F_000 352
_exptl_crystal_size_max 0.150
_exptl_crystal_size_mid 0.120
_exptl_crystal_size_min 0.100
_refine_diff_density_max 0.176
_refine_diff_density_min -0.182
_refine_diff_density_rms 0.036
_refine_ls_abs_structure_details
;
 Flack x determined using 824 quotients [(I+)-(I-)]/[(I+)+(I-)]
 (Parsons, Flack and Wagner, Acta Cryst. B69 (2013) 249-259).
;
_refine_ls_abs_structure_Flack 0.06(6)
_refine_ls_extinction_method none
_refine_ls_goodness_of_fit_ref 1.188
_refine_ls_hydrogen_treatment constr
_refine_ls_matrix_type full
_refine_ls_number_parameters 208
_refine_ls_number_reflns 2737
_refine_ls_number_restraints 2
_refine_ls_restrained_S_all 1.188
_refine_ls_R_factor_all 0.0544
_refine_ls_R_factor_gt 0.0429
_refine_ls_shift/su_max 0.000
_refine_ls_shift/su_mean 0.000
_refine_ls_structure_factor_coef Fsqd
_refine_ls_weighting_details 'w=1/[\s^2^(Fo^2^)+(0.0538P)^2^] where P=(Fo^2^+2Fc^2^)/3'
_refine_ls_weighting_scheme calc
_refine_ls_wR_factor_gt 0.1121
_refine_ls_wR_factor_ref 0.1219
_reflns_Friedel_coverage 0.827
_reflns_Friedel_fraction_full 0.832
_reflns_Friedel_fraction_max 0.831
_reflns_number_gt 2235
_reflns_number_total 2737
_reflns_threshold_expression 'I > 2\s(I)'
_cod_data_source_file c9tc03515j4.cif
_cod_data_source_block mo_180123F_0m
_cod_original_cell_volume 807.2(6)
_cod_original_sg_symbol_H-M 'P c'
_cod_database_code 7237936
_shelx_shelxl_version_number 2014/7
_shelx_space_group_comment
;
The symmetry employed for this shelxl refinement is uniquely defined
by the following loop, which should always be used as a source of
symmetry information in preference to the above space-group names.
They are only intended as comments.
;
_shelx_estimated_absorpt_t_min 0.942
_shelx_estimated_absorpt_t_max 0.961

loop_
_space_group_symop_operation_xyz
'x, y, z'
'x, -y, z+1/2'

loop_
_atom_site_label
_atom_site_type_symbol
_atom_site_fract_x
_atom_site_fract_y
_atom_site_fract_z
_atom_site_U_iso_or_equiv
_atom_site_adp_type
_atom_site_occupancy
_atom_site_site_symmetry_order
_atom_site_calc_flag
_atom_site_refinement_flags_posn
_atom_site_refinement_flags_adp
C1 C 0.8864(5) 0.8058(5) 0.8010(4) 0.0442(10) Uani 1 1 d . .
C2 C 0.9300(6) 0.7476(5) 0.9230(5) 0.0458(10) Uani 1 1 d . .
H2 H 0.8742 0.6645 0.9431 0.055 Uiso 1 1 calc R U
C3 C 1.0535(5) 0.8087(6) 1.0158(4) 0.0523(11) Uani 1 1 d . .
H3 H 1.0802 0.7698 1.0983 0.063 Uiso 1 1 calc R U
C4 C 1.1367(5) 0.9290(6) 0.9834(5) 0.0537(12) Uani 1 1 d . .
C5 C 1.1003(6) 0.9849(6) 0.8645(5) 0.0579(13) Uani 1 1 d . .
H5 H 1.1597 1.0647 0.8443 0.069 Uiso 1 1 calc R U
C6 C 0.9745(5) 0.9240(5) 0.7715(4) 0.0498(10) Uani 1 1 d . .
H6 H 0.9495 0.9629 0.6891 0.060 Uiso 1 1 calc R U
C7 C 0.7546(5) 0.7461(5) 0.5791(4) 0.0447(10) Uani 1 1 d . .
C8 C 0.8770(6) 0.6845(6) 0.5450(5) 0.0565(12) Uani 1 1 d . .
H8 H 0.9603 0.6402 0.6067 0.068 Uiso 1 1 calc R U
C9 C 0.8768(6) 0.6879(7) 0.4222(5) 0.0639(14) Uani 1 1 d . .
H9 H 0.9612 0.6498 0.4004 0.077 Uiso 1 1 calc R U
C10 C 0.7525(7) 0.7475(6) 0.3311(5) 0.0645(16) Uani 1 1 d . .
C11 C 0.6295(7) 0.8077(7) 0.3614(5) 0.0655(14) Uani 1 1 d . .
H11 H 0.5451 0.8477 0.2984 0.079 Uiso 1 1 calc R U
C12 C 0.6314(6) 0.8088(6) 0.4853(5) 0.0580(12) Uani 1 1 d . .
H12 H 0.5488 0.8523 0.5067 0.070 Uiso 1 1 calc R U
C13 C 0.6241(5) 0.6959(5) 0.7364(4) 0.0453(10) Uani 1 1 d . .
C14 C 0.5814(6) 0.7629(5) 0.8342(5) 0.0485(11) Uani 1 1 d . .
H14 H 0.6393 0.8461 0.8805 0.058 Uiso 1 1 calc R U
C15 C 0.4550(5) 0.7089(6) 0.8645(4) 0.0508(11) Uani 1 1 d . .
H15 H 0.4286 0.7551 0.9314 0.061 Uiso 1 1 calc R U
C16 C 0.3664(5) 0.5860(6) 0.7959(4) 0.0503(11) Uani 1 1 d . .
C17 C 0.4065(6) 0.5222(6) 0.6955(5) 0.0538(12) Uani 1 1 d . .
H17 H 0.3471 0.4410 0.6476 0.065 Uiso 1 1 calc R U
C18 C 0.5317(6) 0.5763(5) 0.6652(4) 0.0524(11) Uani 1 1 d . .
H18 H 0.5557 0.5328 0.5963 0.063 Uiso 1 1 calc R U
C19 C 0.2317(6) 0.5233(7) 0.8346(5) 0.0557(12) Uani 1 1 d . .
H19 H 0.2089 0.5717 0.9023 0.067 Uiso 1 1 calc R U
Cl1 Cl 1.29118(19) 1.0126(2) 1.10037(17) 0.0903(6) Uani 1 1 d . .
Cl2 Cl 0.7503(3) 0.7511(3) 0.17304(18) 0.1125(8) Uani 1 1 d . .
N1 N 0.7557(4) 0.7461(5) 0.7061(3) 0.0485(9) Uani 1 1 d . .
O1 O 0.1620(7) 0.4267(8) 0.7882(5) 0.1101(17) Uani 1 1 d . .

loop_
_atom_site_aniso_label
_atom_site_aniso_U_11
_atom_site_aniso_U_22
_atom_site_aniso_U_33
_atom_site_aniso_U_23
_atom_site_aniso_U_13
_atom_site_aniso_U_12
C1 0.044(2) 0.053(2) 0.038(2) 0.0015(19) 0.0179(19) 0.004(2)
C2 0.050(2) 0.051(2) 0.040(3) 0.0050(18) 0.018(2) 0.002(2)
C3 0.051(3) 0.070(3) 0.037(3) 0.006(2) 0.014(2) 0.012(2)
C4 0.049(2) 0.070(3) 0.047(3) -0.014(2) 0.022(2) -0.002(2)
C5 0.060(3) 0.068(3) 0.052(3) -0.005(2) 0.027(2) -0.016(2)
C6 0.054(2) 0.057(2) 0.038(3) 0.005(2) 0.0146(19) -0.003(2)
C7 0.053(3) 0.052(2) 0.033(2) -0.0045(19) 0.019(2) -0.007(2)
C8 0.056(3) 0.066(3) 0.050(3) 0.005(2) 0.021(2) 0.006(2)
C9 0.074(4) 0.076(3) 0.056(4) -0.010(3) 0.040(3) -0.007(3)
C10 0.096(4) 0.072(3) 0.034(3) -0.007(2) 0.032(3) -0.029(3)
C11 0.072(4) 0.079(3) 0.039(3) 0.007(2) 0.006(3) -0.004(3)
C12 0.057(3) 0.073(3) 0.045(3) 0.000(2) 0.015(2) 0.008(2)
C13 0.048(2) 0.052(2) 0.040(3) -0.001(2) 0.021(2) -0.001(2)
C14 0.051(2) 0.054(2) 0.040(3) -0.0107(18) 0.014(2) -0.004(2)
C15 0.047(2) 0.067(3) 0.042(3) -0.008(2) 0.018(2) 0.005(2)
C16 0.039(2) 0.071(3) 0.042(3) 0.004(2) 0.0136(19) 0.000(2)
C17 0.057(3) 0.060(3) 0.047(3) -0.007(2) 0.019(2) -0.007(2)
C18 0.065(3) 0.059(3) 0.038(3) -0.008(2) 0.025(2) -0.005(2)
C19 0.045(3) 0.086(4) 0.040(3) -0.009(2) 0.018(2) -0.008(3)
Cl1 0.0665(8) 0.1332(14) 0.0669(10) -0.0179(9) 0.0141(7) -0.0308(9)
Cl2 0.1551(17) 0.1467(16) 0.0491(9) -0.0219(9) 0.0508(10) -0.0716(14)
N1 0.047(2) 0.069(2) 0.031(2) -0.0017(16) 0.0139(18) -0.0099(17)
O1 0.106(4) 0.155(4) 0.089(4) -0.008(3) 0.058(3) -0.024(4)

loop_
_atom_type_symbol
_atom_type_description
_atom_type_scat_dispersion_real
_atom_type_scat_dispersion_imag
_atom_type_scat_source
C C 0.0033 0.0016 'International Tables Vol C Tables 4.2.6.8 and 6.1.1.4'
H H 0.0000 0.0000 'International Tables Vol C Tables 4.2.6.8 and 6.1.1.4'
N N 0.0061 0.0033 'International Tables Vol C Tables 4.2.6.8 and 6.1.1.4'
O O 0.0106 0.0060 'International Tables Vol C Tables 4.2.6.8 and 6.1.1.4'
Cl Cl 0.1484 0.1585 'International Tables Vol C Tables 4.2.6.8 and 6.1.1.4'

loop_
_geom_angle_atom_site_label_1
_geom_angle_atom_site_label_2
_geom_angle_atom_site_label_3
_geom_angle
C2 C1 C6 118.2(4)
C2 C1 N1 121.8(4)
C6 C1 N1 119.9(4)
C3 C2 C1 121.9(4)
C3 C2 H2 119.1
C1 C2 H2 119.1
C2 C3 C4 118.2(4)
C2 C3 H3 120.9
C4 C3 H3 120.9
C5 C4 C3 121.4(5)
C5 C4 Cl1 119.4(4)
C3 C4 Cl1 119.2(4)
C4 C5 C6 120.1(4)
C4 C5 H5 120.0
C6 C5 H5 120.0
C1 C6 C5 120.1(4)
C1 C6 H6 119.9
C5 C6 H6 119.9
C12 C7 C8 118.5(5)
C12 C7 N1 120.6(4)
C8 C7 N1 120.9(4)
C9 C8 C7 120.6(5)
C9 C8 H8 119.7
C7 C8 H8 119.7
C8 C9 C10 119.7(5)
C8 C9 H9 120.2
C10 C9 H9 120.2
C9 C10 C11 121.1(5)
C9 C10 Cl2 120.1(5)
C11 C10 Cl2 118.8(5)
C10 C11 C12 119.4(5)
C10 C11 H11 120.3
C12 C11 H11 120.3
C11 C12 C7 120.7(5)
C11 C12 H12 119.7
C7 C12 H12 119.7
C14 C13 C18 118.3(4)
C14 C13 N1 122.0(4)
C18 C13 N1 119.7(4)
C15 C14 C13 121.1(4)
C15 C14 H14 119.5
C13 C14 H14 119.5
C14 C15 C16 120.3(4)
C14 C15 H15 119.8
C16 C15 H15 119.8
C17 C16 C15 118.5(4)
C17 C16 C19 122.0(5)
C15 C16 C19 119.5(4)
C18 C17 C16 121.1(4)
C18 C17 H17 119.5
C16 C17 H17 119.5
C17 C18 C13 120.6(4)
C17 C18 H18 119.7
C13 C18 H18 119.7
O1 C19 C16 123.2(5)
O1 C19 H19 118.4
C16 C19 H19 118.4
C7 N1 C13 119.5(4)
C7 N1 C1 119.3(4)
C13 N1 C1 121.0(4)

loop_
_geom_bond_atom_site_label_1
_geom_bond_atom_site_label_2
_geom_bond_distance
C1 C2 1.376(7)
C1 C6 1.377(6)
C1 N1 1.418(6)
C2 C3 1.371(7)
C2 H2 0.9300
C3 C4 1.375(7)
C3 H3 0.9300
C4 C5 1.341(7)
C4 Cl1 1.744(5)
C5 C6 1.384(7)
C5 H5 0.9300
C6 H6 0.9300
C7 C12 1.380(7)
C7 C8 1.383(7)
C7 N1 1.403(6)
C8 C9 1.359(7)
C8 H8 0.9300
C9 C10 1.362(8)
C9 H9 0.9300
C10 C11 1.362(9)
C10 Cl2 1.744(5)
C11 C12 1.366(8)
C11 H11 0.9300
C12 H12 0.9300
C13 C14 1.377(7)
C13 C18 1.391(6)
C13 N1 1.406(6)
C14 C15 1.372(7)
C14 H14 0.9300
C15 C16 1.386(7)
C15 H15 0.9300
C16 C17 1.380(7)
C16 C19 1.513(7)
C17 C18 1.361(7)
C17 H17 0.9300
C18 H18 0.9300
C19 O1 1.061(7)
C19 H19 0.9300

loop_
_geom_hbond_atom_site_label_D
_geom_hbond_atom_site_label_H
_geom_hbond_atom_site_label_A
_geom_hbond_distance_DH
_geom_hbond_distance_HA
_geom_hbond_distance_DA
_geom_hbond_angle_DHA
_geom_hbond_site_symmetry_A
C18 H18 Cl2 0.93 2.94 3.382(5) 110.7 2_565
C9 H9 O1 0.93 2.59 3.497(7) 166.4 2_664
C3 H3 O1 0.93 2.60 3.488(8) 160.6 2_665
C18 H18 Cl2 0.93 2.94 3.382(5) 110.7 2_565
C9 H9 O1 0.93 2.59 3.497(7) 166.4 2_664
C3 H3 O1 0.93 2.60 3.488(8) 160.6 2_665

loop_
_geom_torsion_atom_site_label_1
_geom_torsion_atom_site_label_2
_geom_torsion_atom_site_label_3
_geom_torsion_atom_site_label_4
_geom_torsion
C6 C1 C2 C3 2.9(7)
N1 C1 C2 C3 -177.9(4)
C1 C2 C3 C4 -1.5(7)
C2 C3 C4 C5 -0.7(7)
C2 C3 C4 Cl1 178.3(4)
C3 C4 C5 C6 1.5(8)
Cl1 C4 C5 C6 -177.6(4)
C2 C1 C6 C5 -2.1(7)
N1 C1 C6 C5 178.6(4)
C4 C5 C6 C1 0.0(8)
C12 C7 C8 C9 1.0(7)
N1 C7 C8 C9 -178.5(4)
C7 C8 C9 C10 -2.4(8)
C8 C9 C10 C11 1.8(8)
C8 C9 C10 Cl2 -179.5(4)
C9 C10 C11 C12 0.2(8)
Cl2 C10 C11 C12 -178.5(4)
C10 C11 C12 C7 -1.6(8)
C8 C7 C12 C11 1.0(7)
N1 C7 C12 C11 -179.4(5)
C18 C13 C14 C15 2.8(7)
N1 C13 C14 C15 -178.1(4)
C13 C14 C15 C16 -0.6(7)
C14 C15 C16 C17 -1.4(7)
C14 C15 C16 C19 177.2(5)
C15 C16 C17 C18 1.2(7)
C19 C16 C17 C18 -177.4(5)
C16 C17 C18 C13 1.0(7)
C14 C13 C18 C17 -3.0(7)
N1 C13 C18 C17 177.9(4)
C17 C16 C19 O1 0.9(9)
C15 C16 C19 O1 -177.7(6)
C12 C7 N1 C13 46.5(6)
C8 C7 N1 C13 -133.9(4)
C12 C7 N1 C1 -129.8(5)
C8 C7 N1 C1 49.8(6)
C14 C13 N1 C7 -145.6(4)
C18 C13 N1 C7 33.5(6)
C14 C13 N1 C1 30.6(7)
C18 C13 N1 C1 -150.3(4)
C2 C1 N1 C7 -149.3(4)
C6 C1 N1 C7 29.9(6)
C2 C1 N1 C13 34.5(7)
C6 C1 N1 C13 -146.3(4)
